data_7211007
loop_
_publ_author_name
'Richards, Victoria J.'
'Blake, Alexander J.'
'Lewis, William'
'Nowell, Harriott'
'Parmenter, Christopher D. J.'
'Champness, Neil R.'

_publ_section_title
;
 Manganese(ii) and copper(ii) nitrate bis-imidazole coordination polymers:
 dimensionality and product morphology
;
_journal_issue 45
_journal_name_full CrystEngComm
_journal_page_first 9704
_journal_paper_doi 10.1039/c3ce41082j
_journal_volume 15
_journal_year 2013
_chemical_formula_moiety 'C78 H66 Mn N18 O12, (N O3)2 (C H Cl3)4'
_chemical_formula_sum 'C82 H70 Cl12 Mn N20 O18'
_chemical_formula_weight 2103.92
_space_group_crystal_system triclinic
_space_group_IT_number 2
_space_group_name_Hall '-P 1'
_space_group_name_H-M_alt 'P -1'
_symmetry_space_group_name_Hall '-P 1'
_symmetry_space_group_name_H-M 'P -1'
_atom_sites_solution_hydrogens geom
_atom_sites_solution_primary direct
_atom_sites_solution_secondary difmap
_audit_creation_method 'enCIFer editing of SHELXL97 CIF output'
_cell_angle_alpha 97.849(4)
_cell_angle_beta 94.829(6)
_cell_angle_gamma 106.464(10)
_cell_formula_units_Z 1
_cell_length_a 8.861(5)
_cell_length_b 13.585(7)
_cell_length_c 19.115(9)
_cell_measurement_reflns_used 3730
_cell_measurement_temperature 110
_cell_measurement_theta_max 31.5
_cell_measurement_theta_min 1.7
_cell_volume 2167.6(19)
_computing_cell_refinement
;
CrystalClear-SM Expert 2.0 r4 (Rigaku, 2009)
;
_computing_data_collection
;
CrystalClear-SM Expert 2.0 r4 (Rigaku, 2009)
;
_computing_data_reduction
;
CrystalClear-SM Expert 2.0 r4 (Rigaku, 2009)
;
_computing_molecular_graphics
;
O. V. Dolomanov, L. J. Bourhis, R. J. Gildea, J. A. K. Howard and H. Puschmann,
OLEX2: a complete structure solution, refinement and analysis program.
J. Appl. Cryst. (2009). 42, 339-341.
;
_computing_publication_material
;
O. V. Dolomanov, L. J. Bourhis, R. J. Gildea, J. A. K. Howard and H. Puschmann,
OLEX2: a complete structure solution, refinement and analysis program.
J. Appl. Cryst. (2009). 42, 339-341.
;
_computing_structure_refinement
;
XL, G.M. Sheldrick, Acta Cryst.
(2008). A64, 112-122
;
_computing_structure_solution 'SHELXS97 (Sheldrick, 2008)'
_diffrn_ambient_temperature 110.0
_diffrn_detector CCD
_diffrn_detector_area_resol_mean 28.5714
_diffrn_measured_fraction_theta_full 0.986
_diffrn_measured_fraction_theta_max 0.986
_diffrn_measurement_details
;
scan:
    Number of images: 206
               Slice: -35.0000 - 68.0000
         Image width: 0.5000
            Exp time: 1.0000
       Rotation axis: Omega
               Omega: 0.0000
               Kappa: -60.0000
                 Phi: 240.0000
                 XTD: 59.3661
              2theta: 30.2337
scan:
    Number of images: 206
               Slice: -35.0000 - 68.0000
         Image width: 0.5000
            Exp time: 1.0000
       Rotation axis: Omega
               Omega: 0.0000
               Kappa: -60.0000
                 Phi: 0.0000
                 XTD: 59.3661
              2theta: 30.2337
scan:
    Number of images: 206
               Slice: -35.0000 - 68.0000
         Image width: 0.5000
            Exp time: 1.0000
       Rotation axis: Omega
               Omega: 0.0000
               Kappa: -60.0000
                 Phi: 90.0000
                 XTD: 59.3661
              2theta: 30.2337
scan:
    Number of images: 188
               Slice: -35.0000 - 59.0000
         Image width: 0.5000
            Exp time: 1.0000
       Rotation axis: Omega
               Omega: 0.0000
               Kappa: -60.0000
                 Phi: 180.0000
                 XTD: 59.3661
              2theta: 30.2337
scan:
    Number of images: 78
               Slice: -35.0000 - 4.0000
         Image width: 0.5000
            Exp time: 1.0000
       Rotation axis: Omega
               Omega: 0.0000
               Kappa: -60.0000
                 Phi: 120.0000
                 XTD: 59.3661
              2theta: 30.2337
scan:
    Number of images: 76
               Slice: -42.0000 - -4.0000
         Image width: 0.5000
            Exp time: 1.0000
       Rotation axis: Omega
               Omega: 0.0000
               Kappa: 0.0000
                 Phi: 120.0000
                 XTD: 59.3661
              2theta: 30.2337
scan:
    Number of images: 76
               Slice: -32.0000 - 6.0000
         Image width: 0.5000
            Exp time: 1.0000
       Rotation axis: Omega
               Omega: 0.0000
               Kappa: 0.0000
                 Phi: 0.0000
                 XTD: 59.3661
              2theta: 30.2337
;
_diffrn_measurement_device
;
CrystalLogic Kappa (3 circle)
;
_diffrn_measurement_device_type
;
Rigaku Saturn724+ (2x2 bin mode)
;
_diffrn_measurement_method 'profile data from \w-scans'
_diffrn_measurement_specimen_support MicroMount
_diffrn_orient_matrix_type d*Trek
_diffrn_orient_matrix_UB_11 0.117205
_diffrn_orient_matrix_UB_12 -0.017314
_diffrn_orient_matrix_UB_13 0.006978
_diffrn_orient_matrix_UB_21 0.013589
_diffrn_orient_matrix_UB_22 -0.041487
_diffrn_orient_matrix_UB_23 0.064474
_diffrn_orient_matrix_UB_31 0.000988
_diffrn_orient_matrix_UB_32 -0.048968
_diffrn_orient_matrix_UB_33 -0.020920
_diffrn_radiation_monochromator 'silicon double crystal'
_diffrn_radiation_type synchrotron
_diffrn_radiation_wavelength 0.6889
_diffrn_reflns_av_R_equivalents 0.213
_diffrn_reflns_av_unetI/netI 0.178
_diffrn_reflns_limit_h_max 8
_diffrn_reflns_limit_h_min -10
_diffrn_reflns_limit_k_max 16
_diffrn_reflns_limit_k_min -16
_diffrn_reflns_limit_l_max 23
_diffrn_reflns_limit_l_min -23
_diffrn_reflns_number 17738
_diffrn_reflns_theta_full 24.84
_diffrn_reflns_theta_max 24.84
_diffrn_reflns_theta_min 1.54
_diffrn_source 'Diamond Light Source Beamline I19'
_exptl_absorpt_coefficient_mu 0.217
_exptl_absorpt_correction_T_max 1.000
_exptl_absorpt_correction_T_min 0.578
_exptl_absorpt_correction_type multi-scan
_exptl_absorpt_process_details
;
CrystalClear-SM Expert 2.0 r4 (Rigaku, 2009)
;
_exptl_crystal_colour yellow
_exptl_crystal_density_diffrn 1.612
_exptl_crystal_description prism
_exptl_crystal_F_000 781
_exptl_crystal_size_max 0.2
_exptl_crystal_size_mid 0.2
_exptl_crystal_size_min 0.2
_refine_diff_density_max 1.25
_refine_diff_density_min -0.77
_refine_diff_density_rms 0.12
_refine_ls_extinction_method none
_refine_ls_goodness_of_fit_ref 1.078
_refine_ls_hydrogen_treatment constr
_refine_ls_matrix_type full
_refine_ls_number_parameters 493
_refine_ls_number_reflns 8111
_refine_ls_number_restraints 0
_refine_ls_restrained_S_all 1.08
_refine_ls_R_factor_all 0.137
_refine_ls_R_factor_gt 0.119
_refine_ls_shift/su_max 0.000
_refine_ls_shift/su_mean 0.000
_refine_ls_structure_factor_coef Fsqd
_refine_ls_weighting_details 'calc w=1/[\s^2^(Fo^2^)+(0.176P)^2^+3.944P] where P=(Fo^2^+2Fc^2^)/3'
_refine_ls_weighting_scheme calc
_refine_ls_wR_factor_gt 0.338
_refine_ls_wR_factor_ref 0.355
_reflns_number_gt 5875
_reflns_number_total 8111
_reflns_threshold_expression >2sigma(I)
_cod_data_source_file c3ce41082j.txt
_cod_data_source_block mnvrla
_cod_depositor_comments
;
The following automatic conversions were performed:

'_exptl_absorpt_correction_type' value 'Multi-scan' changed to
'multi-scan' according to
/home/saulius/struct/CIF-dictionaries/cif_core.dic dictionary named
'cif_core.dic' version 2.4.2 from 2011-04-26.

Automatic conversion script
Id: cif_fix_values 1891 2012-01-12 08:04:46Z andrius 
;
_cod_original_cell_volume 2167.4(19)
_cod_database_code 7211007
_nottingham_internal_coll_name MNVRLA
_nottingham_internal_coll_number 9489
_nottingham_internal_coll_client VJR/NRC
_nottingham_internal_coll_type custom
_nottingham_internal_coll_frame_time 1.0
_nottingham_internal_coll_frame_width 0.5
_nottingham_internal_coll_frame_method omega
_nottingham_internal_coll_user AJB
_nottingham_internal_coll_date 01/07/2010
_nottingham_internal_process_user AJB
_nottingham_internal_process_date 01/07/2010
_nottingham_internal_solution_user VJR/SPA
_nottingham_internal_solution_date 08/07/2010
_nottingham_internal_refinement_user VJR/SPA
_nottingham_internal_refinement_date 31/01/2012
_nottingham_internal_validation_user AJB
_nottingham_internal_validation_date 12/2/2012

loop_
_symmetry_equiv_pos_as_xyz
'x, y, z'
'-x, -y, -z'

loop_
_atom_site_label
_atom_site_type_symbol
_atom_site_fract_x
_atom_site_fract_y
_atom_site_fract_z
_atom_site_U_iso_or_equiv
_atom_site_adp_type
_atom_site_occupancy
_atom_site_symmetry_multiplicity
_atom_site_calc_flag
_atom_site_refinement_flags
Mn1 Mn 1.0000 0.5000 0.5000 0.0252(3) Uani 1 2 d S
C11A C 0.7613(5) 0.2441(3) 0.9854(2) 0.0274(9) Uani 1 1 d .
C12A C 0.8650(6) 0.2736(4) 1.0475(3) 0.0327(10) Uani 1 1 d .
H12A H 0.9723 0.2744 1.0465 0.039 Uiso 1 1 calc R
C13A C 0.8138(5) 0.3020(4) 1.1111(3) 0.0289(10) Uani 1 1 d .
H13A H 0.8867 0.3220 1.1536 0.035 Uiso 1 1 calc R
C14A C 0.6589(5) 0.3019(3) 1.1143(2) 0.0242(9) Uani 1 1 d .
C15A C 0.3959(5) 0.2822(3) 1.0519(2) 0.0274(9) Uani 1 1 d .
C16A C 0.2952(5) 0.2619(4) 0.9890(3) 0.0304(10) Uani 1 1 d .
H16A H 0.1923 0.2701 0.9895 0.036 Uiso 1 1 calc R
C17A C 0.3452(6) 0.2290(4) 0.9239(3) 0.0320(10) Uani 1 1 d .
H17A H 0.2739 0.2115 0.8810 0.038 Uiso 1 1 calc R
C18A C 0.4951(5) 0.2223(3) 0.9226(2) 0.0270(9) Uani 1 1 d .
C19A C 0.6030(5) 0.2477(3) 0.9859(2) 0.0247(9) Uani 1 1 d .
C20A C 0.5520(5) 0.2772(3) 1.0512(2) 0.0254(9) Uani 1 1 d .
C21A C 0.8121(6) 0.2063(3) 0.9178(2) 0.0283(10) Uani 1 1 d .
O22A O 0.9443(4) 0.1966(3) 0.91430(19) 0.0382(8) Uani 1 1 d .
N23A N 0.6998(4) 0.1759(3) 0.8570(2) 0.0267(8) Uani 1 1 d .
C24A C 0.5489(5) 0.1876(3) 0.8537(2) 0.0278(10) Uani 1 1 d .
O25A O 0.4651(4) 0.1709(3) 0.79732(16) 0.0292(7) Uani 1 1 d .
C26A C 0.6030(5) 0.3242(3) 1.1828(2) 0.0284(10) Uani 1 1 d .
O27A O 0.6839(4) 0.3367(3) 1.23984(18) 0.0347(8) Uani 1 1 d .
N28A N 0.4467(5) 0.3289(3) 1.1814(2) 0.0298(9) Uani 1 1 d .
C29A C 0.3426(6) 0.3142(4) 1.1200(2) 0.0303(10) Uani 1 1 d .
O30A O 0.2095(4) 0.3232(3) 1.12386(19) 0.0378(8) Uani 1 1 d .
C31A C 0.7499(6) 0.1322(4) 0.7903(3) 0.0321(10) Uani 1 1 d .
H31A H 0.6543 0.0888 0.7577 0.038 Uiso 1 1 calc R
H31B H 0.8147 0.0866 0.8018 0.038 Uiso 1 1 calc R
C32A C 0.8455(6) 0.2161(4) 0.7522(3) 0.0336(10) Uani 1 1 d .
H32A H 0.9328 0.2654 0.7866 0.040 Uiso 1 1 calc R
H32B H 0.8935 0.1831 0.7142 0.040 Uiso 1 1 calc R
C33A C 0.7450(6) 0.2754(4) 0.7197(3) 0.0344(11) Uani 1 1 d .
H33A H 0.6614 0.2271 0.6832 0.041 Uiso 1 1 calc R
H33B H 0.6924 0.3056 0.7571 0.041 Uiso 1 1 calc R
N41A N 0.8433(5) 0.3599(3) 0.6867(2) 0.0317(9) Uani 1 1 d .
C42A C 0.8546(6) 0.3579(4) 0.6168(2) 0.0297(10) Uani 1 1 d .
H42A H 0.8034 0.2997 0.5807 0.036 Uiso 1 1 calc R
N43A N 0.9454(4) 0.4469(3) 0.6050(2) 0.0299(8) Uani 1 1 d .
C44A C 0.9965(6) 0.5077(4) 0.6705(3) 0.0341(11) Uani 1 1 d .
H44A H 1.0649 0.5772 0.6790 0.041 Uiso 1 1 calc R
C45A C 0.9344(6) 0.4533(4) 0.7222(3) 0.0368(11) Uani 1 1 d .
H45A H 0.9519 0.4765 0.7722 0.044 Uiso 1 1 calc R
C51A C 0.3953(6) 0.3620(4) 1.2503(3) 0.0329(10) Uani 1 1 d .
H51A H 0.4410 0.3321 1.2883 0.039 Uiso 1 1 calc R
H51B H 0.2782 0.3362 1.2469 0.039 Uiso 1 1 calc R
C52A C 0.4502(6) 0.4797(4) 1.2686(3) 0.0358(11) Uani 1 1 d .
H52A H 0.3886 0.5083 1.2355 0.043 Uiso 1 1 calc R
H52B H 0.5634 0.5056 1.2619 0.043 Uiso 1 1 calc R
C53A C 0.4310(6) 0.5192(4) 1.3448(3) 0.0377(12) Uani 1 1 d .
H53A H 0.4631 0.5962 1.3533 0.045 Uiso 1 1 calc R
H53B H 0.3181 0.4935 1.3520 0.045 Uiso 1 1 calc R
N61A N 0.5286(5) 0.4833(3) 1.3956(2) 0.0301(9) Uani 1 1 d .
C62A C 0.6862(6) 0.5249(4) 1.4142(2) 0.0326(10) Uani 1 1 d .
H62A H 0.7499 0.5822 1.3960 0.039 Uiso 1 1 calc R
N63A N 0.7413(4) 0.4762(3) 1.4607(2) 0.0285(8) Uani 1 1 d .
C64A C 0.6098(5) 0.3989(4) 1.4726(2) 0.0316(10) Uani 1 1 d .
H64A H 0.6110 0.3501 1.5036 0.038 Uiso 1 1 calc R
C65A C 0.4796(6) 0.4043(4) 1.4326(3) 0.0338(11) Uani 1 1 d .
H65A H 0.3739 0.3610 1.4309 0.041 Uiso 1 1 calc R
C11B C 1.0925(6) 0.0524(3) 0.0941(2) 0.0279(10) Uani 1 1 d .
C12B C 1.2460(5) 0.0529(3) 0.0889(2) 0.0275(9) Uani 1 1 d .
H12B H 1.3227 0.0756 0.1301 0.033 Uiso 1 1 calc R
C17B C 0.7092(6) -0.0196(4) -0.0224(3) 0.0304(10) Uani 1 1 d .
H17B H 0.6022 -0.0210 -0.0193 0.037 Uiso 1 1 calc R
C18B C 0.8178(5) 0.0142(3) 0.0368(2) 0.0258(9) Uani 1 1 d .
C19B C 0.9779(5) 0.0169(3) 0.0330(2) 0.0233(9) Uani 1 1 d .
C31B C 0.8448(6) 0.1279(4) 0.2322(3) 0.0325(10) Uani 1 1 d .
H31C H 0.7521 0.1534 0.2228 0.039 Uiso 1 1 calc R
H31D H 0.9335 0.1874 0.2579 0.039 Uiso 1 1 calc R
C32B C 0.8034(6) 0.0444(4) 0.2792(3) 0.0340(11) Uani 1 1 d .
H32C H 0.7254 -0.0190 0.2512 0.041 Uiso 1 1 calc R
H32D H 0.9002 0.0262 0.2944 0.041 Uiso 1 1 calc R
C33B C 0.7348(7) 0.0804(4) 0.3444(3) 0.0390(12) Uani 1 1 d .
H33C H 0.6392 0.1000 0.3292 0.047 Uiso 1 1 calc R
H33D H 0.7018 0.0221 0.3713 0.047 Uiso 1 1 calc R
C21B C 1.0475(6) 0.0892(3) 0.1638(2) 0.0278(10) Uani 1 1 d .
O22B O 1.1409(4) 0.1198(3) 0.21705(18) 0.0372(8) Uani 1 1 d .
N23B N 0.8898(5) 0.0892(3) 0.1645(2) 0.0265(8) Uani 1 1 d .
C24B C 0.7697(5) 0.0494(3) 0.1063(2) 0.0276(10) Uani 1 1 d .
O25B O 0.6335(4) 0.0441(3) 0.11357(19) 0.0343(8) Uani 1 1 d .
N41B N 0.8487(5) 0.1693(3) 0.3912(2) 0.0317(9) Uani 1 1 d .
C42B C 0.8352(6) 0.2658(4) 0.4054(3) 0.0320(10) Uani 1 1 d .
H42B H 0.7488 0.2861 0.3857 0.038 Uiso 1 1 calc R
N43B N 0.9575(5) 0.3297(3) 0.4504(2) 0.0302(9) Uani 1 1 d .
C44B C 1.0524(6) 0.2682(4) 0.4640(3) 0.0373(11) Uani 1 1 d .
H44B H 1.1507 0.2914 0.4942 0.045 Uiso 1 1 calc R
C45B C 0.9860(7) 0.1700(5) 0.4281(3) 0.0445(13) Uani 1 1 d .
H45B H 1.0277 0.1129 0.4287 0.053 Uiso 1 1 calc R

loop_
_atom_site_aniso_label
_atom_site_aniso_U_11
_atom_site_aniso_U_22
_atom_site_aniso_U_33
_atom_site_aniso_U_23
_atom_site_aniso_U_13
_atom_site_aniso_U_12
Mn1 0.0261(5) 0.0301(6) 0.0196(5) 0.0034(4) 0.0048(4) 0.0083(4)
C11A 0.035(2) 0.021(2) 0.028(2) 0.0076(17) 0.0014(18) 0.0099(18)
C12A 0.026(2) 0.038(3) 0.034(3) 0.005(2) 0.0020(19) 0.013(2)
C13A 0.028(2) 0.029(2) 0.028(2) 0.0036(18) -0.0018(18) 0.0081(18)
C14A 0.027(2) 0.0181(19) 0.027(2) 0.0012(16) 0.0000(17) 0.0080(16)
C15A 0.032(2) 0.024(2) 0.027(2) 0.0049(17) 0.0013(18) 0.0106(18)
C16A 0.027(2) 0.035(2) 0.028(2) 0.0008(19) -0.0002(18) 0.0103(19)
C17A 0.031(2) 0.036(3) 0.030(2) 0.0071(19) 0.0000(19) 0.010(2)
C18A 0.030(2) 0.023(2) 0.030(2) 0.0082(17) 0.0073(18) 0.0086(17)
C19A 0.026(2) 0.021(2) 0.028(2) 0.0071(17) 0.0014(17) 0.0086(17)
C20A 0.029(2) 0.0177(19) 0.029(2) 0.0023(16) 0.0015(18) 0.0073(17)
C21A 0.034(2) 0.025(2) 0.029(2) 0.0074(18) 0.0036(19) 0.0138(18)
O22A 0.0364(19) 0.050(2) 0.0345(19) 0.0093(16) 0.0075(15) 0.0218(16)
N23A 0.032(2) 0.0237(18) 0.0257(19) 0.0059(15) 0.0042(15) 0.0100(15)
C24A 0.034(2) 0.020(2) 0.030(2) 0.0095(17) 0.0063(19) 0.0039(17)
O25A 0.0278(16) 0.0321(17) 0.0236(16) 0.0050(13) -0.0036(13) 0.0040(13)
C26A 0.032(2) 0.024(2) 0.025(2) -0.0004(17) -0.0010(18) 0.0058(18)
O27A 0.0364(18) 0.0390(19) 0.0279(18) 0.0011(14) -0.0038(14) 0.0143(15)
N28A 0.0284(19) 0.035(2) 0.027(2) 0.0007(16) 0.0042(16) 0.0127(16)
C29A 0.031(2) 0.035(2) 0.024(2) 0.0019(18) 0.0018(18) 0.0106(19)
O30A 0.0324(18) 0.054(2) 0.0299(18) -0.0004(15) 0.0016(14) 0.0214(16)
C31A 0.049(3) 0.027(2) 0.028(2) 0.0106(18) 0.013(2) 0.020(2)
C32A 0.039(3) 0.037(3) 0.032(2) 0.013(2) 0.011(2) 0.017(2)
C33A 0.030(2) 0.048(3) 0.034(3) 0.027(2) 0.0103(19) 0.014(2)
N41A 0.036(2) 0.035(2) 0.026(2) 0.0088(16) 0.0050(16) 0.0118(17)
C42A 0.036(2) 0.032(2) 0.022(2) 0.0050(18) 0.0045(18) 0.0129(19)
N43A 0.0298(19) 0.036(2) 0.0239(19) 0.0072(16) 0.0078(15) 0.0076(16)
C44A 0.035(2) 0.041(3) 0.026(2) 0.012(2) 0.0021(19) 0.008(2)
C45A 0.042(3) 0.047(3) 0.020(2) 0.009(2) 0.003(2) 0.010(2)
C51A 0.033(2) 0.038(3) 0.028(2) 0.0002(19) 0.0055(19) 0.012(2)
C52A 0.048(3) 0.039(3) 0.025(2) 0.0030(19) 0.001(2) 0.023(2)
C53A 0.040(3) 0.045(3) 0.032(3) -0.003(2) 0.002(2) 0.026(2)
N61A 0.0304(19) 0.038(2) 0.0213(19) -0.0041(16) 0.0030(15) 0.0139(17)
C62A 0.030(2) 0.043(3) 0.023(2) -0.0019(19) 0.0013(18) 0.014(2)
N63A 0.0287(19) 0.031(2) 0.0234(19) -0.0006(15) 0.0033(15) 0.0072(16)
C64A 0.032(2) 0.042(3) 0.023(2) 0.0043(19) 0.0082(18) 0.013(2)
C65A 0.030(2) 0.043(3) 0.027(2) -0.003(2) 0.0092(19) 0.012(2)
C11B 0.038(2) 0.019(2) 0.029(2) 0.0057(17) 0.0040(19) 0.0092(18)
C12B 0.029(2) 0.027(2) 0.027(2) 0.0025(17) -0.0005(18) 0.0119(18)
C17B 0.030(2) 0.031(2) 0.032(2) 0.0022(19) 0.0022(19) 0.0142(19)
C18B 0.031(2) 0.025(2) 0.024(2) 0.0019(17) 0.0040(17) 0.0120(18)
C19B 0.026(2) 0.0164(19) 0.029(2) 0.0059(16) 0.0008(17) 0.0095(17)
C31B 0.045(3) 0.024(2) 0.032(3) 0.0015(18) 0.013(2) 0.015(2)
C32B 0.041(3) 0.030(2) 0.030(2) 0.0020(19) 0.008(2) 0.009(2)
C33B 0.048(3) 0.031(3) 0.029(2) 0.000(2) 0.009(2) -0.001(2)
C21B 0.036(2) 0.023(2) 0.025(2) 0.0036(17) 0.0010(19) 0.0101(18)
O22B 0.0379(18) 0.043(2) 0.0272(18) 0.0010(14) 0.0005(15) 0.0099(15)
N23B 0.034(2) 0.0260(19) 0.0217(18) 0.0023(14) 0.0043(15) 0.0137(16)
C24B 0.032(2) 0.025(2) 0.027(2) -0.0025(17) 0.0029(18) 0.0130(18)
O25B 0.0347(18) 0.0396(19) 0.0342(18) 0.0048(15) 0.0094(14) 0.0190(15)
N41B 0.037(2) 0.032(2) 0.0233(19) -0.0009(15) 0.0048(16) 0.0083(17)
C42B 0.040(3) 0.026(2) 0.029(2) 0.0021(18) 0.009(2) 0.009(2)
N43B 0.032(2) 0.035(2) 0.0244(19) 0.0008(16) 0.0085(16) 0.0115(17)
C44B 0.039(3) 0.039(3) 0.030(3) -0.004(2) -0.001(2) 0.011(2)
C45B 0.056(3) 0.043(3) 0.033(3) -0.002(2) -0.001(2) 0.019(3)

loop_
_atom_type_symbol
_atom_type_description
_atom_type_scat_dispersion_real
_atom_type_scat_dispersion_imag
_atom_type_scat_source
Mn Mn 0.3400 0.6912 'International Tables Vol C Tables 4.2.6.8 and 6.1.1.4'
C C 0.0032 0.0015 'International Tables Vol C Tables 4.2.6.8 and 6.1.1.4'
H H 0.0000 0.0000 'International Tables Vol C Tables 4.2.6.8 and 6.1.1.4'
N N 0.0060 0.0030 'International Tables Vol C Tables 4.2.6.8 and 6.1.1.4'
O O 0.0108 0.0057 'International Tables Vol C Tables 4.2.6.8 and 6.1.1.4'
Cl Cl 0.1418 0.1507 'International Tables Vol C Tables 4.2.6.8 and 6.1.1.4'

loop_
_geom_angle_atom_site_label_1
_geom_angle_atom_site_label_2
_geom_angle_atom_site_label_3
_geom_angle
_geom_angle_site_symmetry_1
_geom_angle_site_symmetry_3
N43A Mn1 N63A 93.44(14) 2_766 2_767
N43A Mn1 N63A 86.56(14) . 2_767
N43A Mn1 N63A 86.56(14) 2_766 1_554
N43A Mn1 N63A 93.44(14) . 1_554
N43A Mn1 N43B 88.68(14) 2_766 2_766
N43A Mn1 N43B 91.32(14) . 2_766
N63A Mn1 N43B 86.70(14) 2_767 2_766
N63A Mn1 N43B 93.30(14) 1_554 2_766
N43A Mn1 N43B 91.32(14) 2_766 .
N43A Mn1 N43B 88.68(14) . .
N63A Mn1 N43B 93.30(14) 2_767 .
N63A Mn1 N43B 86.70(14) 1_554 .
C12A C11A C19A 120.2(4) . .
C12A C11A C21A 120.6(4) . .
C19A C11A C21A 119.2(4) . .
C11A C12A C13A 120.3(4) . .
C11A C12A H12A 119.9 . .
C13A C12A H12A 119.9 . .
C12A C13A C14A 121.3(4) . .
C12A C13A H13A 119.4 . .
C14A C13A H13A 119.4 . .
C13A C14A C20A 119.8(4) . .
C13A C14A C26A 120.7(4) . .
C20A C14A C26A 119.5(4) . .
C16A C15A C20A 120.3(4) . .
C16A C15A C29A 120.1(4) . .
C20A C15A C29A 119.5(4) . .
C15A C16A C17A 120.1(4) . .
C15A C16A H16A 120.0 . .
C17A C16A H16A 120.0 . .
C18A C17A C16A 120.1(4) . .
C18A C17A H17A 120.0 . .
C16A C17A H17A 120.0 . .
C17A C18A C19A 120.9(4) . .
C17A C18A C24A 120.4(4) . .
C19A C18A C24A 118.8(4) . .
C20A C19A C18A 119.2(4) . .
C20A C19A C11A 119.0(4) . .
C18A C19A C11A 121.8(4) . .
C15A C20A C19A 119.3(4) . .
C15A C20A C14A 121.4(4) . .
C19A C20A C14A 119.3(4) . .
O22A C21A N23A 119.8(4) . .
O22A C21A C11A 122.5(4) . .
N23A C21A C11A 117.6(4) . .
C24A N23A C21A 125.0(4) . .
C24A N23A C31A 118.0(4) . .
C21A N23A C31A 116.9(4) . .
O25A C24A N23A 121.1(4) . .
O25A C24A C18A 121.7(4) . .
N23A C24A C18A 117.2(4) . .
O27A C26A N28A 119.5(4) . .
O27A C26A C14A 123.3(4) . .
N28A C26A C14A 117.2(4) . .
C29A N28A C26A 124.7(4) . .
C29A N28A C51A 117.8(4) . .
C26A N28A C51A 117.1(4) . .
O30A C29A N28A 120.1(4) . .
O30A C29A C15A 122.6(4) . .
N28A C29A C15A 117.2(4) . .
N23A C31A C32A 113.0(4) . .
N23A C31A H31A 109.0 . .
C32A C31A H31A 109.0 . .
N23A C31A H31B 109.0 . .
C32A C31A H31B 109.0 . .
H31A C31A H31B 107.8 . .
C33A C32A C31A 112.3(4) . .
C33A C32A H32A 109.1 . .
C31A C32A H32A 109.1 . .
C33A C32A H32B 109.1 . .
C31A C32A H32B 109.1 . .
H32A C32A H32B 107.9 . .
N41A C33A C32A 110.9(4) . .
N41A C33A H33A 109.5 . .
C32A C33A H33A 109.5 . .
N41A C33A H33B 109.5 . .
C32A C33A H33B 109.5 . .
H33A C33A H33B 108.1 . .
C42A N41A C45A 108.4(4) . .
C42A N41A C33A 126.4(4) . .
C45A N41A C33A 125.2(4) . .
N43A C42A N41A 111.1(4) . .
N43A C42A H42A 124.5 . .
N41A C42A H42A 124.5 . .
C42A N43A C44A 105.6(4) . .
C42A N43A Mn1 129.3(3) . .
C44A N43A Mn1 125.0(3) . .
N43A C44A C45A 109.8(5) . .
N43A C44A H44A 125.1 . .
C45A C44A H44A 125.1 . .
N41A C45A C44A 105.2(4) . .
N41A C45A H45A 127.4 . .
C44A C45A H45A 127.4 . .
N28A C51A C52A 109.6(4) . .
N28A C51A H51A 109.7 . .
C52A C51A H51A 109.7 . .
N28A C51A H51B 109.7 . .
C52A C51A H51B 109.7 . .
H51A C51A H51B 108.2 . .
C51A C52A C53A 112.7(4) . .
C51A C52A H52A 109.0 . .
C53A C52A H52A 109.0 . .
C51A C52A H52B 109.0 . .
C53A C52A H52B 109.0 . .
H52A C52A H52B 107.8 . .
N61A C53A C52A 110.5(4) . .
N61A C53A H53A 109.5 . .
C52A C53A H53A 109.5 . .
N61A C53A H53B 109.5 . .
C52A C53A H53B 109.5 . .
H53A C53A H53B 108.1 . .
C62A N61A C65A 107.2(4) . .
C62A N61A C53A 125.3(5) . .
C65A N61A C53A 127.5(4) . .
N63A C62A N61A 111.6(5) . .
N63A C62A H62A 124.2 . .
N61A C62A H62A 124.2 . .
C62A N63A C64A 105.2(4) . .
C62A N63A Mn1 126.6(3) . 1_556
C64A N63A Mn1 127.6(3) . 1_556
C65A C64A N63A 108.9(4) . .
C65A C64A H64A 125.6 . .
N63A C64A H64A 125.6 . .
N61A C65A C64A 107.1(4) . .
N61A C65A H65A 126.5 . .
C64A C65A H65A 126.5 . .
C12B C11B C19B 119.8(4) . .
C12B C11B C21B 119.9(4) . .
C19B C11B C21B 120.4(4) . .
C11B C12B C17B 120.4(4) . 2_755
C11B C12B H12B 119.8 . .
C17B C12B H12B 119.8 2_755 .
C18B C17B C12B 120.5(4) . 2_755
C18B C17B H17B 119.7 . .
C12B C17B H17B 119.7 2_755 .
C17B C18B C19B 120.5(4) . .
C17B C18B C24B 120.1(4) . .
C19B C18B C24B 119.4(4) . .
C19B C19B C11B 119.9(5) 2_755 .
C19B C19B C18B 118.9(5) 2_755 .
C11B C19B C18B 121.1(4) . .
N23B C31B C32B 112.3(4) . .
N23B C31B H31C 109.1 . .
C32B C31B H31C 109.1 . .
N23B C31B H31D 109.1 . .
C32B C31B H31D 109.1 . .
H31C C31B H31D 107.9 . .
C33B C32B C31B 111.9(4) . .
C33B C32B H32C 109.2 . .
C31B C32B H32C 109.2 . .
C33B C32B H32D 109.2 . .
C31B C32B H32D 109.2 . .
H32C C32B H32D 107.9 . .
N41B C33B C32B 112.1(4) . .
N41B C33B H33C 109.2 . .
C32B C33B H33C 109.2 . .
N41B C33B H33D 109.2 . .
C32B C33B H33D 109.2 . .
H33C C33B H33D 107.9 . .
O22B C21B N23B 120.8(4) . .
O22B C21B C11B 122.6(4) . .
N23B C21B C11B 116.6(4) . .
C21B N23B C24B 125.1(4) . .
C21B N23B C31B 117.3(4) . .
C24B N23B C31B 117.6(4) . .
O25B C24B N23B 120.4(4) . .
O25B C24B C18B 122.4(4) . .
N23B C24B C18B 117.2(4) . .
C42B N41B C45B 107.3(4) . .
C42B N41B C33B 125.9(5) . .
C45B N41B C33B 126.8(5) . .
N43B C42B N41B 111.8(4) . .
N43B C42B H42B 124.1 . .
N41B C42B H42B 124.1 . .
C42B N43B C44B 104.0(4) . .
C42B N43B Mn1 129.2(3) . .
C44B N43B Mn1 126.7(3) . .
C45B C44B N43B 110.4(5) . .
C45B C44B H44B 124.8 . .
N43B C44B H44B 124.8 . .
N41B C45B C44B 106.4(5) . .
N41B C45B H45B 126.8 . .
C44B C45B H45B 126.8 . .

loop_
_geom_bond_atom_site_label_1
_geom_bond_atom_site_label_2
_geom_bond_distance
_geom_bond_site_symmetry_2
Mn1 N43A 2.268(4) .
Mn1 N63A 2.269(4) 1_554
Mn1 N43B 2.290(4) .
C11A C12A 1.375(7) .
C11A C19A 1.418(6) .
C11A C21A 1.478(6) .
C12A C13A 1.378(7) .
C12A H12A 0.9500 .
C13A C14A 1.379(6) .
C13A H13A 0.9500 .
C14A C20A 1.408(6) .
C14A C26A 1.462(6) .
C15A C16A 1.380(7) .
C15A C20A 1.405(6) .
C15A C29A 1.473(6) .
C16A C17A 1.414(7) .
C16A H16A 0.9500 .
C17A C18A 1.358(7) .
C17A H17A 0.9500 .
C18A C19A 1.415(6) .
C18A C24A 1.500(6) .
C19A C20A 1.408(6) .
C21A O22A 1.222(6) .
C21A N23A 1.397(6) .
N23A C24A 1.388(6) .
N23A C31A 1.487(6) .
C24A O25A 1.211(6) .
C26A O27A 1.216(6) .
C26A N28A 1.403(6) .
N28A C29A 1.384(6) .
N28A C51A 1.484(6) .
C29A O30A 1.227(6) .
C31A C32A 1.525(6) .
C31A H31A 0.9900 .
C31A H31B 0.9900 .
C32A C33A 1.510(6) .
C32A H32A 0.9900 .
C32A H32B 0.9900 .
C33A N41A 1.483(6) .
C33A H33A 0.9900 .
C33A H33B 0.9900 .
N41A C42A 1.345(6) .
N41A C45A 1.346(7) .
C42A N43A 1.308(6) .
C42A H42A 0.9500 .
N43A C44A 1.366(6) .
C44A C45A 1.373(7) .
C44A H44A 0.9500 .
C45A H45A 0.9500 .
C51A C52A 1.514(7) .
C51A H51A 0.9900 .
C51A H51B 0.9900 .
C52A C53A 1.522(7) .
C52A H52A 0.9900 .
C52A H52B 0.9900 .
C53A N61A 1.469(6) .
C53A H53A 0.9900 .
C53A H53B 0.9900 .
N61A C62A 1.345(6) .
N61A C65A 1.354(7) .
C62A N63A 1.317(7) .
C62A H62A 0.9500 .
N63A C64A 1.389(6) .
N63A Mn1 2.269(4) 1_556
C64A C65A 1.355(7) .
C64A H64A 0.9500 .
C65A H65A 0.9500 .
C11B C12B 1.370(7) .
C11B C19B 1.413(6) .
C11B C21B 1.485(6) .
C12B C17B 1.416(6) 2_755
C12B H12B 0.9500 .
C17B C18B 1.357(7) .
C17B C12B 1.416(6) 2_755
C17B H17B 0.9500 .
C18B C19B 1.417(6) .
C18B C24B 1.488(6) .
C19B C19B 1.408(9) 2_755
C31B N23B 1.460(6) .
C31B C32B 1.524(7) .
C31B H31C 0.9900 .
C31B H31D 0.9900 .
C32B C33B 1.515(7) .
C32B H32C 0.9900 .
C32B H32D 0.9900 .
C33B N41B 1.462(6) .
C33B H33C 0.9900 .
C33B H33D 0.9900 .
C21B O22B 1.201(6) .
C21B N23B 1.398(6) .
N23B C24B 1.405(6) .
C24B O25B 1.210(6) .
N41B C42B 1.344(6) .
N41B C45B 1.351(7) .
C42B N43B 1.332(6) .
C42B H42B 0.9500 .
N43B C44B 1.376(7) .
C44B C45B 1.354(8) .
C44B H44B 0.9500 .
C45B H45B 0.9500 .

loop_
_geom_torsion_atom_site_label_1
_geom_torsion_atom_site_label_2
_geom_torsion_atom_site_label_3
_geom_torsion_atom_site_label_4
_geom_torsion
_geom_torsion_site_symmetry_1
_geom_torsion_site_symmetry_4
C19A C11A C12A C13A 3.2(7) . .
C21A C11A C12A C13A -175.6(4) . .
C11A C12A C13A C14A -0.2(7) . .
C12A C13A C14A C20A -3.1(7) . .
C12A C13A C14A C26A 175.2(4) . .
C20A C15A C16A C17A 4.3(7) . .
C29A C15A C16A C17A -178.6(4) . .
C15A C16A C17A C18A -3.3(7) . .
C16A C17A C18A C19A 0.2(7) . .
C16A C17A C18A C24A -179.9(4) . .
C17A C18A C19A C20A 1.8(7) . .
C24A C18A C19A C20A -178.0(4) . .
C17A C18A C19A C11A -178.2(4) . .
C24A C18A C19A C11A 2.0(6) . .
C12A C11A C19A C20A -2.9(6) . .
C21A C11A C19A C20A 175.9(4) . .
C12A C11A C19A C18A 177.2(4) . .
C21A C11A C19A C18A -4.1(6) . .
C16A C15A C20A C19A -2.2(7) . .
C29A C15A C20A C19A -179.3(4) . .
C16A C15A C20A C14A 177.3(4) . .
C29A C15A C20A C14A 0.1(7) . .
C18A C19A C20A C15A -0.9(6) . .
C11A C19A C20A C15A 179.2(4) . .
C18A C19A C20A C14A 179.6(4) . .
C11A C19A C20A C14A -0.3(6) . .
C13A C14A C20A C15A -176.2(4) . .
C26A C14A C20A C15A 5.5(6) . .
C13A C14A C20A C19A 3.3(6) . .
C26A C14A C20A C19A -175.0(4) . .
C12A C11A C21A O22A 2.3(7) . .
C19A C11A C21A O22A -176.4(4) . .
C12A C11A C21A N23A 178.9(4) . .
C19A C11A C21A N23A 0.1(6) . .
O22A C21A N23A C24A -176.9(4) . .
C11A C21A N23A C24A 6.4(6) . .
O22A C21A N23A C31A 0.2(6) . .
C11A C21A N23A C31A -176.5(4) . .
C21A N23A C24A O25A 171.0(4) . .
C31A N23A C24A O25A -6.0(6) . .
C21A N23A C24A C18A -8.5(6) . .
C31A N23A C24A C18A 174.5(4) . .
C17A C18A C24A O25A 4.7(7) . .
C19A C18A C24A O25A -175.5(4) . .
C17A C18A C24A N23A -175.8(4) . .
C19A C18A C24A N23A 4.1(6) . .
C13A C14A C26A O27A -5.3(7) . .
C20A C14A C26A O27A 173.0(4) . .
C13A C14A C26A N28A 176.3(4) . .
C20A C14A C26A N28A -5.5(6) . .
O27A C26A N28A C29A -178.8(4) . .
C14A C26A N28A C29A -0.2(7) . .
O27A C26A N28A C51A 7.5(6) . .
C14A C26A N28A C51A -174.0(4) . .
C26A N28A C29A O30A -177.5(4) . .
C51A N28A C29A O30A -3.8(7) . .
C26A N28A C29A C15A 5.7(7) . .
C51A N28A C29A C15A 179.4(4) . .
C16A C15A C29A O30A 0.5(7) . .
C20A C15A C29A O30A 177.7(5) . .
C16A C15A C29A N28A 177.2(4) . .
C20A C15A C29A N28A -5.7(6) . .
C24A N23A C31A C32A 95.9(5) . .
C21A N23A C31A C32A -81.3(5) . .
N23A C31A C32A C33A -70.2(6) . .
C31A C32A C33A N41A 176.9(4) . .
C32A C33A N41A C42A 101.7(6) . .
C32A C33A N41A C45A -79.9(6) . .
C45A N41A C42A N43A -1.8(6) . .
C33A N41A C42A N43A 176.9(4) . .
N41A C42A N43A C44A 1.0(5) . .
N41A C42A N43A Mn1 -175.1(3) . .
N63A Mn1 N43A C42A -121.5(4) 2_767 .
N63A Mn1 N43A C42A 58.5(4) 1_554 .
N43B Mn1 N43A C42A 151.8(4) 2_766 .
N43B Mn1 N43A C42A -28.2(4) . .
N63A Mn1 N43A C44A 63.0(4) 2_767 .
N63A Mn1 N43A C44A -117.0(4) 1_554 .
N43B Mn1 N43A C44A -23.6(4) 2_766 .
N43B Mn1 N43A C44A 156.4(4) . .
C42A N43A C44A C45A 0.0(6) . .
Mn1 N43A C44A C45A 176.4(3) . .
C42A N41A C45A C44A 1.7(6) . .
C33A N41A C45A C44A -177.0(4) . .
N43A C44A C45A N41A -1.1(6) . .
C29A N28A C51A C52A -92.1(5) . .
C26A N28A C51A C52A 82.1(5) . .
N28A C51A C52A C53A -168.7(4) . .
C51A C52A C53A N61A 62.1(6) . .
C52A C53A N61A C62A 78.1(6) . .
C52A C53A N61A C65A -102.3(5) . .
C65A N61A C62A N63A 0.6(5) . .
C53A N61A C62A N63A -179.8(4) . .
N61A C62A N63A C64A -0.2(5) . .
N61A C62A N63A Mn1 172.0(3) . 1_556
C62A N63A C64A C65A -0.2(5) . .
Mn1 N63A C64A C65A -172.3(3) 1_556 .
C62A N61A C65A C64A -0.7(5) . .
C53A N61A C65A C64A 179.7(4) . .
N63A C64A C65A N61A 0.6(5) . .
C19B C11B C12B C17B 1.1(7) . 2_755
C21B C11B C12B C17B -179.0(4) . 2_755
C12B C17B C18B C19B 0.1(7) 2_755 .
C12B C17B C18B C24B 179.7(4) 2_755 .
C12B C11B C19B C19B -0.6(7) . 2_755
C21B C11B C19B C19B 179.5(4) . 2_755
C12B C11B C19B C18B 179.2(4) . .
C21B C11B C19B C18B -0.8(6) . .
C17B C18B C19B C19B -0.6(7) . 2_755
C24B C18B C19B C19B 179.8(4) . 2_755
C17B C18B C19B C11B 179.7(4) . .
C24B C18B C19B C11B 0.1(6) . .
N23B C31B C32B C33B -171.9(4) . .
C31B C32B C33B N41B -63.3(6) . .
C12B C11B C21B O22B -0.1(7) . .
C19B C11B C21B O22B 179.9(4) . .
C12B C11B C21B N23B 178.3(4) . .
C19B C11B C21B N23B -1.8(6) . .
O22B C21B N23B C24B -176.0(4) . .
C11B C21B N23B C24B 5.5(6) . .
O22B C21B N23B C31B 0.1(6) . .
C11B C21B N23B C31B -178.3(4) . .
C32B C31B N23B C21B -83.9(5) . .
C32B C31B N23B C24B 92.6(5) . .
C21B N23B C24B O25B 173.3(4) . .
C31B N23B C24B O25B -2.9(6) . .
C21B N23B C24B C18B -6.3(6) . .
C31B N23B C24B C18B 177.6(4) . .
C17B C18B C24B O25B 4.1(7) . .
C19B C18B C24B O25B -176.3(4) . .
C17B C18B C24B N23B -176.4(4) . .
C19B C18B C24B N23B 3.3(6) . .
C32B C33B N41B C42B 114.4(5) . .
C32B C33B N41B C45B -65.8(7) . .
C45B N41B C42B N43B -0.3(6) . .
C33B N41B C42B N43B 179.5(4) . .
N41B C42B N43B C44B 0.5(5) . .
N41B C42B N43B Mn1 -176.5(3) . .
N43A Mn1 N43B C42B -73.6(4) 2_766 .
N43A Mn1 N43B C42B 106.4(4) . .
N63A Mn1 N43B C42B -167.1(4) 2_767 .
N63A Mn1 N43B C42B 12.9(4) 1_554 .
N43A Mn1 N43B C44B 110.0(4) 2_766 .
N43A Mn1 N43B C44B -70.0(4) . .
N63A Mn1 N43B C44B 16.4(4) 2_767 .
N63A Mn1 N43B C44B -163.6(4) 1_554 .
C42B N43B C44B C45B -0.6(6) . .
Mn1 N43B C44B C45B 176.6(4) . .
C42B N41B C45B C44B 0.0(6) . .
C33B N41B C45B C44B -179.9(5) . .
N43B C44B C45B N41B 0.4(6) . .

loop_
_platon_squeeze_void_nr
_platon_squeeze_void_average_x
_platon_squeeze_void_average_y
_platon_squeeze_void_average_z
_platon_squeeze_void_volume
_platon_squeeze_void_count_electrons
_platon_squeeze_void_content
1 0.028 0.083 0.583 594 292 '(N O3)2,(C H Cl3)4'
